data_1539284
loop_
_publ_author_name
'Takeuchi, Y.'

_publ_section_title
;
 Structures of Brittle Micas
;
_journal_name_full 'Clays and Clay Minerals (-28,1980)'
_journal_page_first 1
_journal_page_last 25
_journal_volume 13
_journal_year 1966
_chemical_formula_sum 'Al4 Ca H2 O12 Si2'
_chemical_name_systematic 'Ca Al2 (Al2 Si2) O10 (O H)2'
_space_group_IT_number 15
_symmetry_space_group_name_Hall '-C 2yc'
_symmetry_space_group_name_H-M 'C 1 2/c 1'
_cell_angle_alpha 90
_cell_angle_beta 95.5
_cell_angle_gamma 90
_cell_formula_units_Z 4
_cell_length_a 5.123
_cell_length_b 8.886
_cell_length_c 19.22099
_cell_volume 870.968
_citation_journal_id_ASTM CCMPA7
_cod_data_source_file Takeuchi_CCMPA7_1966_1583.cif
_cod_data_source_block H2Al4Ca1O12Si2
_cod_original_cell_volume 870.9683
_cod_original_formula_sum 'H2 Al4 Ca1 O12 Si2'
_cod_database_code 1539284

loop_
_symmetry_equiv_pos_as_xyz
x,y,z
-x,y,-z+1/2
-x,-y,-z
x,-y,z-1/2
x+1/2,y+1/2,z
-x+1/2,y+1/2,-z+1/2
-x+1/2,-y+1/2,-z
x+1/2,-y+1/2,z-1/2

loop_
_atom_site_label
_atom_site_type_symbol
_atom_site_fract_x
_atom_site_fract_y
_atom_site_fract_z
_atom_site_occupancy
_atom_site_U_iso_or_equiv
Al3 Al+3 0.454 0.257 0.143 0.5 0.0
Si2 Si+4 0.454 0.257 0.143 0.5 0.0
O4 O-2 0.359 0.088 0.178 1 0.0
O6 O-2 0.27 0.39 0.179 1 0.0
O5 O-2 0.278 0.783 0.169 1 0.0
Si1 Si+4 0.462 0.928 0.143 0.5 0.0
Ca1 Ca+2 0 0.094 0.25 1 0.0
O1 O-2 0.449 0.562 0.05 1 0.0
O3 O-2 0.387 0.252 0.056 1 0.0
Al1 Al+3 0.251 0.081 0 1 0.0
O2 O-2 0.954 0.443 0.055 1 0.0
Al2 Al+3 0.462 0.928 0.143 0.5 0.0
